data_7203999
loop_
_publ_author_name
'Pl\"ug, Carsten'
'Wallfisch, Bianca'
'Gade Andersen, Heidi'
'Bernhardt, Paul V.'
'Baker, Lisa-Jane'
'Clark, George R.'
'Wah Wong, Ming'
'Wentrup, Curt'

_publ_section_title
;
 Mesoionic pyridopyrimidinylium and pyridooxazinylium olates and
 non-mesoionic pyridopyrimidinones. Structures in the solid state,
 solution, and matrices&#x200A;&#x2020;
;
_journal_issue 10
_journal_name_full 'Journal of the Chemical Society, Perkin Transactions 2'
_journal_page_first 2096
_journal_paper_doi 10.1039/b003933k
_journal_year 2000
_chemical_formula_sum 'C13 H10 N4 O'
_chemical_formula_weight 238.25
_chemical_name_systematic
; 
 ? 
;
_space_group_IT_number 14
_symmetry_cell_setting monoclinic
_symmetry_space_group_name_Hall '-P 2ybc'
_symmetry_space_group_name_H-M 'P 1 21/c 1'
_atom_sites_solution_hydrogens geom
_atom_sites_solution_primary direct
_atom_sites_solution_secondary difmap
_audit_creation_method SHELXL-97
_cell_angle_alpha 90.00
_cell_angle_beta 100.670(10)
_cell_angle_gamma 90.00
_cell_formula_units_Z 4
_cell_length_a 10.868(3)
_cell_length_b 8.7030(10)
_cell_length_c 11.834(4)
_cell_measurement_reflns_used 25
_cell_measurement_temperature 293(2)
_cell_measurement_theta_max 14
_cell_measurement_theta_min 10
_cell_volume 1100.0(5)
_computing_cell_refinement 'SET4 in CAD4'
_computing_data_collection CAD4
_computing_data_reduction XTAL3.2
_computing_molecular_graphics PLATON
_computing_publication_material SHELXL-97
_computing_structure_refinement 'SHELXL-97 (Sheldrick, 1997)'
_computing_structure_solution 'SHELXS-97 (Sheldrick, 1990)'
_diffrn_ambient_temperature 295(2)
_diffrn_measured_fraction_theta_full 0.931
_diffrn_measured_fraction_theta_max 0.931
_diffrn_measurement_device_type 'Enraf Nonius CAD4'
_diffrn_radiation_monochromator graphite
_diffrn_radiation_source 'fine-focus sealed tube'
_diffrn_radiation_type MoK\a
_diffrn_radiation_wavelength 0.71073
_diffrn_reflns_av_R_equivalents 0.0285
_diffrn_reflns_av_sigmaI/netI 0.0220
_diffrn_reflns_limit_h_max 12
_diffrn_reflns_limit_h_min 0
_diffrn_reflns_limit_k_max 10
_diffrn_reflns_limit_k_min 0
_diffrn_reflns_limit_l_max 13
_diffrn_reflns_limit_l_min -14
_diffrn_reflns_number 2036
_diffrn_reflns_theta_full 24.97
_diffrn_reflns_theta_max 24.97
_diffrn_reflns_theta_min 1.91
_diffrn_standards_interval_time 7200
_diffrn_standards_number 3
_exptl_absorpt_coefficient_mu 0.097
_exptl_absorpt_correction_T_max 1.000
_exptl_absorpt_correction_T_min 0.861
_exptl_absorpt_correction_type \y-scans
_exptl_crystal_colour yellow
_exptl_crystal_density_diffrn 1.439
_exptl_crystal_density_method 'not measured'
_exptl_crystal_description prism
_exptl_crystal_F_000 496
_exptl_crystal_size_max 0.6
_exptl_crystal_size_mid 0.6
_exptl_crystal_size_min 0.5
_refine_diff_density_max 0.277
_refine_diff_density_min -0.124
_refine_diff_density_rms 0.041
_refine_ls_extinction_coef 0.011(2)
_refine_ls_extinction_expression Fc^*^=kFc[1+0.001xFc^2^\l^3^/sin(2\q)]^-1/4^
_refine_ls_extinction_method SHELXL
_refine_ls_goodness_of_fit_ref 1.041
_refine_ls_hydrogen_treatment constr
_refine_ls_matrix_type full
_refine_ls_number_parameters 164
_refine_ls_number_reflns 1929
_refine_ls_number_restraints 0
_refine_ls_restrained_S_all 1.041
_refine_ls_R_factor_all 0.0590
_refine_ls_R_factor_gt 0.0374
_refine_ls_shift/su_max 0.000
_refine_ls_shift/su_mean 0.000
_refine_ls_structure_factor_coef Fsqd
_refine_ls_weighting_details 'w=1/[\s^2^(Fo^2^)+(0.0596P)^2^+0.1856P] where P=(Fo^2^+2Fc^2^)/3'
_refine_ls_weighting_scheme calc
_refine_ls_wR_factor_gt 0.0957
_refine_ls_wR_factor_ref 0.1083
_reflns_number_gt 1432
_reflns_number_total 1929
_reflns_threshold_expression >2sigma(I)
_cod_data_source_file b003933k.txt
_cod_data_source_block 1617ha1
_cod_depositor_comments
;
The following automatic conversions were performed:

'_refine_ls_weighting_scheme' value 'calc
w=1/[\s^2^(Fo^2^)+(0.0596P)^2^+0.1856P] where P=(Fo^2^+2Fc^2^)/3' was
changed to 'calc'. New tag '_refine_ls_weighting_details' was
created. The value of the new tag was set to
'w=1/[\s^2^(Fo^2^)+(0.0596P)^2^+0.1856P] where P=(Fo^2^+2Fc^2^)/3'.

Automatic conversion script
Id: cif_fix_values 3143 2015-03-26 13:38:13Z robertas 
;
_cod_original_sg_symbol_H-M 'P 2 1 / c'
_cod_database_code 7203999

loop_
_symmetry_equiv_pos_as_xyz
'x, y, z'
'-x, y+1/2, -z+1/2'
'-x, -y, -z'
'x, -y-1/2, z-1/2'

loop_
_atom_site_label
_atom_site_type_symbol
_atom_site_fract_x
_atom_site_fract_y
_atom_site_fract_z
_atom_site_U_iso_or_equiv
_atom_site_adp_type
_atom_site_occupancy
_atom_site_calc_flag
_atom_site_refinement_flags
_atom_site_disorder_assembly
_atom_site_disorder_group
N1 N 0.30538(13) -0.17127(16) 1.10261(11) 0.0401(4) Uani 1 d . . .
C2 C 0.25622(14) -0.25903(18) 1.00981(13) 0.0352(4) Uani 1 d . . .
N2 N 0.22536(13) -0.40258(15) 1.04308(11) 0.0413(4) Uani 1 d . . .
H2 H 0.2376 -0.4174 1.1200 0.050 Uiso 1 d R . .
C3 C 0.24198(16) -0.2070(2) 0.89811(14) 0.0409(4) Uani 1 d . . .
H3 H 0.2069 -0.2714 0.8380 0.049 Uiso 1 calc R . .
C4 C 0.27933(15) -0.0596(2) 0.87403(13) 0.0390(4) Uani 1 d . . .
O4 O 0.27349(13) 0.00203(14) 0.77898(10) 0.0530(4) Uani 1 d . . .
N5 N 0.33369(12) 0.02941(15) 0.97399(11) 0.0358(3) Uani 1 d . . .
C6 C 0.37717(16) 0.1746(2) 0.95670(16) 0.0433(4) Uani 1 d . . .
H6 H 0.3684 0.2130 0.8823 0.052 Uiso 1 calc R . .
C7 C 0.43193(17) 0.2614(2) 1.04556(16) 0.0487(5) Uani 1 d . . .
H7 H 0.4619 0.3587 1.0327 0.058 Uiso 1 calc R . .
C8 C 0.44368(18) 0.2044(2) 1.15827(16) 0.0510(5) Uani 1 d . . .
H8 H 0.4827 0.2633 1.2202 0.061 Uiso 1 calc R . .
C9 C 0.39820(18) 0.0643(2) 1.17618(15) 0.0477(5) Uani 1 d . . .
H9 H 0.4030 0.0291 1.2511 0.057 Uiso 1 calc R . .
C10 C 0.34310(15) -0.03076(19) 1.08310(13) 0.0365(4) Uani 1 d . . .
C11 C 0.16285(15) -0.52278(18) 0.97963(13) 0.0376(4) Uani 1 d . . .
C12 C 0.12456(16) -0.6463(2) 1.03895(15) 0.0436(4) Uani 1 d . . .
H12 H 0.1407 -0.6482 1.1189 0.052 Uiso 1 calc R . .
C13 C 0.06259(17) -0.7651(2) 0.97740(17) 0.0505(5) Uani 1 d . . .
H13 H 0.0362 -0.8491 1.0152 0.061 Uiso 1 calc R . .
C14 C 0.03968(19) -0.7594(2) 0.85945(18) 0.0582(6) Uani 1 d . . .
H14 H -0.0026 -0.8384 0.8157 0.070 Uiso 1 calc R . .
C15 C 0.0808(2) -0.6348(2) 0.80916(17) 0.0664(6) Uani 1 d . . .
H15 H 0.0652 -0.6312 0.7292 0.080 Uiso 1 calc R . .
N3 N 0.14213(17) -0.51616(17) 0.86565(12) 0.0567(5) Uani 1 d . . .

loop_
_atom_site_aniso_label
_atom_site_aniso_U_11
_atom_site_aniso_U_22
_atom_site_aniso_U_33
_atom_site_aniso_U_23
_atom_site_aniso_U_13
_atom_site_aniso_U_12
N1 0.0508(9) 0.0384(8) 0.0301(7) -0.0010(6) 0.0046(6) 0.0007(6)
C2 0.0391(9) 0.0348(9) 0.0310(8) -0.0010(7) 0.0040(7) 0.0042(7)
N2 0.0567(9) 0.0371(8) 0.0281(7) 0.0004(6) 0.0029(6) -0.0020(7)
C3 0.0491(10) 0.0411(10) 0.0301(9) -0.0022(7) 0.0009(7) 0.0018(8)
C4 0.0448(10) 0.0409(9) 0.0302(9) 0.0011(7) 0.0041(7) 0.0077(8)
O4 0.0788(10) 0.0459(7) 0.0328(7) 0.0061(5) 0.0067(6) 0.0036(7)
N5 0.0390(8) 0.0341(8) 0.0341(7) 0.0000(6) 0.0065(6) 0.0058(6)
C6 0.0472(10) 0.0391(9) 0.0456(10) 0.0051(8) 0.0135(8) 0.0052(8)
C7 0.0506(11) 0.0364(10) 0.0612(12) -0.0031(9) 0.0155(9) -0.0032(8)
C8 0.0564(12) 0.0463(11) 0.0493(11) -0.0151(9) 0.0066(9) -0.0034(9)
C9 0.0602(12) 0.0468(10) 0.0346(9) -0.0046(8) 0.0048(8) 0.0014(9)
C10 0.0406(9) 0.0360(9) 0.0331(9) -0.0007(7) 0.0071(7) 0.0063(7)
C11 0.0408(9) 0.0346(9) 0.0359(9) -0.0042(7) 0.0032(7) 0.0065(7)
C12 0.0447(10) 0.0485(11) 0.0374(9) -0.0019(8) 0.0071(7) -0.0019(8)
C13 0.0505(11) 0.0460(11) 0.0546(11) -0.0045(9) 0.0086(9) -0.0079(9)
C14 0.0643(13) 0.0449(11) 0.0584(13) -0.0150(9) -0.0073(10) 0.0011(9)
C15 0.1066(18) 0.0471(12) 0.0377(11) -0.0092(9) -0.0067(11) 0.0049(12)
N3 0.0924(13) 0.0395(9) 0.0351(8) -0.0023(7) 0.0036(8) -0.0007(8)

loop_
_atom_type_symbol
_atom_type_description
_atom_type_scat_dispersion_real
_atom_type_scat_dispersion_imag
_atom_type_scat_source
C C 0.0033 0.0016 'International Tables Vol C Tables 4.2.6.8 and 6.1.1.4'
H H 0.0000 0.0000 'International Tables Vol C Tables 4.2.6.8 and 6.1.1.4'
N N 0.0061 0.0033 'International Tables Vol C Tables 4.2.6.8 and 6.1.1.4'
O O 0.0106 0.0060 'International Tables Vol C Tables 4.2.6.8 and 6.1.1.4'

loop_
_geom_angle_atom_site_label_1
_geom_angle_atom_site_label_2
_geom_angle_atom_site_label_3
_geom_angle
_geom_angle_site_symmetry_1
_geom_angle_site_symmetry_3
_geom_angle_publ_flag
C10 N1 C2 117.71(14) . . ?
N1 C2 N2 111.09(13) . . ?
N1 C2 C3 123.12(15) . . ?
N2 C2 C3 125.79(15) . . ?
C2 N2 C11 130.72(14) . . ?
C2 N2 H2 114.9 . . ?
C11 N2 H2 113.8 . . ?
C2 C3 C4 120.93(15) . . ?
C2 C3 H3 119.5 . . ?
C4 C3 H3 119.5 . . ?
O4 C4 C3 128.21(15) . . ?
O4 C4 N5 117.12(15) . . ?
C3 C4 N5 114.66(14) . . ?
C6 N5 C10 121.28(14) . . ?
C6 N5 C4 118.00(14) . . ?
C10 N5 C4 120.71(14) . . ?
C7 C6 N5 120.99(16) . . ?
C7 C6 H6 119.5 . . ?
N5 C6 H6 119.5 . . ?
C6 C7 C8 119.60(17) . . ?
C6 C7 H7 120.2 . . ?
C8 C7 H7 120.2 . . ?
C9 C8 C7 119.79(17) . . ?
C9 C8 H8 120.1 . . ?
C7 C8 H8 120.1 . . ?
C8 C9 C10 121.34(17) . . ?
C8 C9 H9 119.3 . . ?
C10 C9 H9 119.3 . . ?
N1 C10 N5 122.84(14) . . ?
N1 C10 C9 120.21(15) . . ?
N5 C10 C9 116.94(15) . . ?
N3 C11 C12 122.48(15) . . ?
N3 C11 N2 119.38(15) . . ?
C12 C11 N2 118.15(15) . . ?
C13 C12 C11 118.67(17) . . ?
C13 C12 H12 120.7 . . ?
C11 C12 H12 120.7 . . ?
C12 C13 C14 119.54(19) . . ?
C12 C13 H13 120.2 . . ?
C14 C13 H13 120.2 . . ?
C15 C14 C13 117.65(18) . . ?
C15 C14 H14 121.2 . . ?
C13 C14 H14 121.2 . . ?
N3 C15 C14 124.98(19) . . ?
N3 C15 H15 117.5 . . ?
C14 C15 H15 117.5 . . ?
C11 N3 C15 116.69(17) . . ?

loop_
_geom_bond_atom_site_label_1
_geom_bond_atom_site_label_2
_geom_bond_distance
_geom_bond_site_symmetry_2
_geom_bond_publ_flag
N1 C10 1.324(2) . ?
N1 C2 1.363(2) . ?
C2 N2 1.370(2) . ?
C2 C3 1.379(2) . ?
N2 C11 1.390(2) . ?
N2 H2 0.9048 . ?
C3 C4 1.391(2) . ?
C3 H3 0.9300 . ?
C4 O4 1.2373(19) . ?
C4 N5 1.446(2) . ?
N5 C6 1.377(2) . ?
N5 C10 1.380(2) . ?
C6 C7 1.342(2) . ?
C6 H6 0.9300 . ?
C7 C8 1.406(3) . ?
C7 H7 0.9300 . ?
C8 C9 1.348(3) . ?
C8 H8 0.9300 . ?
C9 C10 1.418(2) . ?
C9 H9 0.9300 . ?
C11 N3 1.327(2) . ?
C11 C12 1.389(2) . ?
C12 C13 1.368(2) . ?
C12 H12 0.9300 . ?
C13 C14 1.373(3) . ?
C13 H13 0.9300 . ?
C14 C15 1.352(3) . ?
C14 H14 0.9300 . ?
C15 N3 1.339(2) . ?
C15 H15 0.9300 . ?

loop_
_geom_hbond_atom_site_label_D
_geom_hbond_atom_site_label_H
_geom_hbond_atom_site_label_A
_geom_hbond_distance_DH
_geom_hbond_distance_HA
_geom_hbond_distance_DA
_geom_hbond_angle_DHA
_geom_hbond_site_symmetry_A
C6 H6 O4 0.93 2.34 2.659(2) 99.8 .
N2 H2 O4 0.90 1.99 2.877(2) 166.0 4_556
C3 H3 N3 0.93 2.29 2.900(2) 123.1 .

loop_
_cod_related_entry_id
_cod_related_entry_database
_cod_related_entry_code
1 ChemSpider 10197738
